data_4302203
loop_
_publ_author_name
'G. Manzoni de Oliveira'
'Eliandro Faoro'
'E. Schulz Lang'

_publ_section_title
;
New Aryltellurenyl Iodides with Uncommon Valences: Synthetic and Structural
Characteristics of [RTeTeI2R], [R2TeTeR2][Te4I14], and [RTe(I)I2] (R =
2,6-Dimethoxyphenyl)
;
_journal_name_full 'Inorganic Chemistry'
_journal_page_first 4607
_journal_page_last 4609
_journal_paper_doi 10.1021/ic900193k
_journal_volume 48
_journal_year 2009
_chemical_formula_moiety 'C16 H18 I2 O4 Te2'
_chemical_formula_sum 'C16 H18 I2 O4 Te2'
_chemical_formula_weight 783.3
_chemical_name_common RTe-Te(I2)R
_chemical_name_systematic
;
 RTe-Te(I2)R
;
_space_group_IT_number 2
_symmetry_cell_setting triclinic
_symmetry_space_group_name_Hall '-P 1'
_symmetry_space_group_name_H-M 'P -1'
_atom_sites_solution_hydrogens geom
_atom_sites_solution_primary direct
_atom_sites_solution_secondary difmap
_audit_conform_dict_location ftp://ftp.iucr.org/pub/cif_core.dic
_audit_conform_dict_name cif_core.dic
_audit_conform_dict_version 2.3
_audit_creation_date 2009-01-16T19:26:17-00:00
_audit_creation_method 'WinGX routine CIF_UPDATE'
_cell_angle_alpha 66.165(3)
_cell_angle_beta 78.888(3)
_cell_angle_gamma 81.055(3)
_cell_formula_units_Z 2
_cell_length_a 9.4629(5)
_cell_length_b 10.7699(7)
_cell_length_c 11.9210(7)
_cell_measurement_reflns_used 5929
_cell_measurement_temperature 293(2)
_cell_measurement_theta_max 27.82
_cell_measurement_theta_min 2.89
_cell_volume 1086.39(11)
_computing_cell_refinement 'Bruker SAINT'
_computing_data_collection 'Bruker APEX II/BIS/COSMO'
_computing_data_reduction 'Bruker SADABS'
_computing_molecular_graphics 'CRYSTAL IMPACT DIAMOND 3'
_computing_publication_material 'WINGX publication routines (Farrugia, 1999)'
_computing_structure_refinement 'SHELXL-97 (Sheldrick, 1997)'
_computing_structure_solution 'Bruker SHELXS-97 (Sheldrick, 1997)'
_diffrn_ambient_temperature 293(2)
_diffrn_measured_fraction_theta_full 0.981
_diffrn_measured_fraction_theta_max 0.981
_diffrn_measurement_device_type 'CCD area detector'
_diffrn_measurement_method 'phi and omega scans'
_diffrn_radiation_monochromator graphite
_diffrn_radiation_type MoK\a
_diffrn_radiation_wavelength 0.71073
_diffrn_reflns_av_R_equivalents 0.0343
_diffrn_reflns_av_unetI/netI 0.0374
_diffrn_reflns_limit_h_max 12
_diffrn_reflns_limit_h_min -13
_diffrn_reflns_limit_k_max 15
_diffrn_reflns_limit_k_min -14
_diffrn_reflns_limit_l_max 16
_diffrn_reflns_limit_l_min -16
_diffrn_reflns_number 22343
_diffrn_reflns_theta_full 29.99
_diffrn_reflns_theta_max 29.99
_diffrn_reflns_theta_min 1.89
_exptl_absorpt_coefficient_mu 5.542
_exptl_absorpt_correction_T_max 0.746
_exptl_absorpt_correction_T_min 0.638
_exptl_absorpt_correction_type gaussian
_exptl_absorpt_process_details SADABS
_exptl_crystal_colour black
_exptl_crystal_density_diffrn 2.395
_exptl_crystal_density_method 'not measured'
_exptl_crystal_description block
_exptl_crystal_F_000 712
_exptl_crystal_size_max 0.193
_exptl_crystal_size_mid 0.171
_exptl_crystal_size_min 0.132
_refine_diff_density_max 1.584
_refine_diff_density_min -1.039
_refine_diff_density_rms 0.329
_refine_ls_extinction_coef 0.0041(3)
_refine_ls_extinction_expression Fc^*^=kFc[1+0.001xFc^2^\l^3^/sin(2\q)]^-1/4^
_refine_ls_extinction_method SHELXL
_refine_ls_goodness_of_fit_ref 1.099
_refine_ls_hydrogen_treatment constr
_refine_ls_matrix_type full
_refine_ls_number_parameters 218
_refine_ls_number_reflns 6234
_refine_ls_number_restraints 0
_refine_ls_restrained_S_all 1.099
_refine_ls_R_factor_all 0.0535
_refine_ls_R_factor_gt 0.0336
_refine_ls_shift/su_max 0.001
_refine_ls_shift/su_mean 0
_refine_ls_structure_factor_coef Fsqd
_refine_ls_weighting_details 'calc w=1/[\s^2^(Fo^2^)+(0.0533P)^2^+0.2135P] where P=(Fo^2^+2Fc^2^)/3'
_refine_ls_weighting_scheme calc
_refine_ls_wR_factor_gt 0.0808
_refine_ls_wR_factor_ref 0.1085
_reflns_number_gt 4613
_reflns_number_total 6234
_reflns_threshold_expression >2sigma(I)
_cod_data_source_file ic900193k_si_002_1.cif
_cod_data_source_block compound1
_cod_depositor_comments
;
The following automatic conversions were performed:
'_symmetry_cell_setting' value 'Triclinic' changed to 'triclinic'
according to '/home/saulius/struct/CIF-dictionaries/cif_core.dic'
dictionary named 'cif_core.dic' version 2.4.1 from 2010-06-29.

Automatic conversion script
Id: cif_fix_enum 1527 2010-12-29 10:47:43Z saulius 
;
_cod_database_code 4302203

loop_
_symmetry_equiv_pos_as_xyz
'x, y, z'
'-x, -y, -z'

loop_
_atom_site_label
_atom_site_type_symbol
_atom_site_fract_x
_atom_site_fract_y
_atom_site_fract_z
_atom_site_U_iso_or_equiv
_atom_site_adp_type
_atom_site_occupancy
_atom_site_symmetry_multiplicity
_atom_site_calc_flag
_atom_site_refinement_flags
_atom_site_disorder_assembly
_atom_site_disorder_group
Te1 Te 0.20660(3) 0.69690(3) 0.20672(3) 0.03185(10) Uani 1 1 d . . .
Te2 Te 0.08369(3) 0.95879(3) 0.16266(3) 0.03769(11) Uani 1 1 d . . .
I2 I 0.05091(4) 0.65476(4) 0.03753(4) 0.05359(13) Uani 1 1 d . . .
I1 I 0.38362(4) 0.70695(4) 0.38430(3) 0.04777(12) Uani 1 1 d . . .
O2 O 0.3004(4) 0.9564(4) -0.0438(3) 0.0463(9) Uani 1 1 d . . .
O1 O 0.4599(4) 0.5091(4) 0.1873(4) 0.0500(10) Uani 1 1 d . . .
C11 C 0.3907(5) 0.7337(5) 0.0698(4) 0.0346(10) Uani 1 1 d . . .
C16 C 0.4103(5) 0.8565(5) -0.0315(5) 0.0379(11) Uani 1 1 d . . .
C12 C 0.4953(5) 0.6241(5) 0.0881(5) 0.0396(11) Uani 1 1 d . . .
C21 C -0.0602(5) 0.9072(5) 0.3323(5) 0.0373(11) Uani 1 1 d . . .
C26 C -0.1278(5) 0.7864(6) 0.3926(5) 0.0415(12) Uani 1 1 d . . .
C22 C -0.1003(6) 1.0146(6) 0.3731(5) 0.0471(13) Uani 1 1 d . . .
O4 O -0.0829(4) 0.6891(4) 0.3446(4) 0.0514(10) Uani 1 1 d . . .
O3 O -0.0314(5) 1.1294(4) 0.3034(4) 0.0586(11) Uani 1 1 d . . .
C15 C 0.5400(6) 0.8705(6) -0.1134(5) 0.0481(13) Uani 1 1 d . . .
H15 H 0.5565 0.9519 -0.1809 0.058 Uiso 1 1 calc R . .
C13 C 0.6235(6) 0.6377(6) 0.0061(6) 0.0499(14) Uani 1 1 d . . .
H13 H 0.6945 0.5652 0.0171 0.06 Uiso 1 1 calc R . .
C14 C 0.6433(6) 0.7603(7) -0.0914(6) 0.0550(15) Uani 1 1 d . . .
H14 H 0.7299 0.7699 -0.1453 0.066 Uiso 1 1 calc R . .
C25 C -0.2315(7) 0.7687(7) 0.4956(6) 0.0597(17) Uani 1 1 d . . .
H25 H -0.2754 0.6875 0.537 0.072 Uiso 1 1 calc R . .
C23 C -0.2051(8) 0.9993(7) 0.4752(6) 0.0654(18) Uani 1 1 d . . .
H23 H -0.2328 1.0697 0.5032 0.078 Uiso 1 1 calc R . .
C24 C -0.2684(7) 0.8758(8) 0.5355(6) 0.073(2) Uani 1 1 d . . .
H24 H -0.3378 0.8649 0.6048 0.087 Uiso 1 1 calc R . .
C18 C 0.3197(6) 1.0904(6) -0.1397(5) 0.0502(14) Uani 1 1 d . . .
H18A H 0.233 1.1491 -0.1363 0.075 Uiso 1 1 calc R . .
H18B H 0.3402 1.0838 -0.2193 0.075 Uiso 1 1 calc R . .
H18C H 0.3988 1.1273 -0.1274 0.075 Uiso 1 1 calc R . .
C17 C 0.5728(7) 0.4043(6) 0.2265(7) 0.0669(19) Uani 1 1 d . . .
H17A H 0.5344 0.3286 0.2968 0.1 Uiso 1 1 calc R . .
H17B H 0.6463 0.4386 0.2489 0.1 Uiso 1 1 calc R . .
H17C H 0.6139 0.375 0.1601 0.1 Uiso 1 1 calc R . .
C27 C -0.0672(8) 1.2469(6) 0.3356(7) 0.0652(18) Uani 1 1 d . . .
H27A H -0.0103 1.3192 0.2782 0.098 Uiso 1 1 calc R . .
H27B H -0.0472 1.2237 0.418 0.098 Uiso 1 1 calc R . .
H27C H -0.168 1.2761 0.3321 0.098 Uiso 1 1 calc R . .
C28 C -0.1567(8) 0.5680(7) 0.3948(7) 0.071(2) Uani 1 1 d . . .
H28A H -0.114 0.5091 0.3524 0.106 Uiso 1 1 calc R . .
H28B H -0.2568 0.5914 0.3843 0.106 Uiso 1 1 calc R . .
H28C H -0.149 0.522 0.4814 0.106 Uiso 1 1 calc R . .

loop_
_atom_site_aniso_label
_atom_site_aniso_U_11
_atom_site_aniso_U_22
_atom_site_aniso_U_33
_atom_site_aniso_U_23
_atom_site_aniso_U_13
_atom_site_aniso_U_12
Te1 0.02901(16) 0.02956(16) 0.03504(18) -0.01199(13) 0.00003(12) -0.00410(11)
Te2 0.03810(19) 0.03015(17) 0.0415(2) -0.01408(14) 0.00345(14) -0.00412(13)
I2 0.0445(2) 0.0658(3) 0.0687(3) -0.0435(2) -0.01387(18) -0.00052(17)
I1 0.0469(2) 0.0592(2) 0.0370(2) -0.01604(17) -0.00466(15) -0.01272(17)
O2 0.0366(19) 0.042(2) 0.043(2) -0.0051(17) 0.0090(16) -0.0047(15)
O1 0.043(2) 0.042(2) 0.060(3) -0.0189(19) -0.0062(18) 0.0075(16)
C11 0.029(2) 0.042(3) 0.031(2) -0.014(2) 0.0017(19) -0.0045(19)
C16 0.029(2) 0.051(3) 0.038(3) -0.022(2) 0.000(2) -0.008(2)
C12 0.033(2) 0.045(3) 0.047(3) -0.025(2) -0.008(2) 0.001(2)
C21 0.034(2) 0.042(3) 0.035(3) -0.018(2) 0.000(2) 0.000(2)
C26 0.034(3) 0.049(3) 0.040(3) -0.018(2) 0.001(2) -0.006(2)
C22 0.056(3) 0.047(3) 0.040(3) -0.022(2) -0.004(3) 0.002(3)
O4 0.045(2) 0.046(2) 0.063(3) -0.024(2) 0.0157(19) -0.0199(17)
O3 0.083(3) 0.042(2) 0.055(3) -0.028(2) -0.004(2) -0.002(2)
C15 0.038(3) 0.064(4) 0.042(3) -0.021(3) 0.004(2) -0.015(3)
C13 0.034(3) 0.062(4) 0.062(4) -0.038(3) 0.000(3) 0.002(2)
C14 0.035(3) 0.078(4) 0.058(4) -0.040(4) 0.010(3) -0.008(3)
C25 0.051(3) 0.072(4) 0.054(4) -0.029(3) 0.015(3) -0.017(3)
C23 0.073(4) 0.073(4) 0.058(4) -0.043(4) 0.004(3) 0.004(4)
C24 0.066(4) 0.097(6) 0.048(4) -0.033(4) 0.019(3) -0.008(4)
C18 0.046(3) 0.047(3) 0.046(3) -0.006(3) -0.003(3) -0.010(2)
C17 0.060(4) 0.051(4) 0.078(5) -0.015(3) -0.018(4) 0.012(3)
C27 0.087(5) 0.051(3) 0.068(4) -0.038(3) -0.019(4) 0.018(3)
C28 0.065(4) 0.057(4) 0.082(5) -0.022(4) 0.014(4) -0.027(3)

loop_
_atom_type_symbol
_atom_type_description
_atom_type_scat_dispersion_real
_atom_type_scat_dispersion_imag
_atom_type_scat_source
C C 0.0033 0.0016 'International Tables Vol C Tables 4.2.6.8 and 6.1.1.4'
H H 0 0 'International Tables Vol C Tables 4.2.6.8 and 6.1.1.4'
O O 0.0106 0.006 'International Tables Vol C Tables 4.2.6.8 and 6.1.1.4'
Te Te -0.5308 1.6751 'International Tables Vol C Tables 4.2.6.8 and 6.1.1.4'
I I -0.4742 1.8119 'International Tables Vol C Tables 4.2.6.8 and 6.1.1.4'

loop_
_geom_angle_atom_site_label_1
_geom_angle_atom_site_label_2
_geom_angle_atom_site_label_3
_geom_angle
_geom_angle_site_symmetry_1
_geom_angle_site_symmetry_3
_geom_angle_publ_flag
C11 Te1 Te2 101.02(13) . . ?
C11 Te1 I2 89.13(13) . . ?
Te2 Te1 I2 94.786(14) . . ?
C11 Te1 I1 89.18(13) . . ?
Te2 Te1 I1 92.050(14) . . ?
I2 Te1 I1 173.153(15) . . ?
C21 Te2 Te1 95.54(13) . . ?
C16 O2 C18 119.6(4) . . ?
C12 O1 C17 117.3(5) . . ?
C12 C11 C16 121.1(4) . . ?
C12 C11 Te1 114.5(4) . . ?
C16 C11 Te1 124.4(4) . . ?
O2 C16 C11 117.0(4) . . ?
O2 C16 C15 124.0(5) . . ?
C11 C16 C15 119.1(5) . . ?
O1 C12 C13 125.2(5) . . ?
O1 C12 C11 115.0(4) . . ?
C13 C12 C11 119.7(5) . . ?
C26 C21 C22 120.2(5) . . ?
C26 C21 Te2 125.3(4) . . ?
C22 C21 Te2 113.9(4) . . ?
O4 C26 C25 123.5(5) . . ?
O4 C26 C21 115.7(4) . . ?
C25 C26 C21 120.8(5) . . ?
O3 C22 C23 125.5(5) . . ?
O3 C22 C21 114.7(5) . . ?
C23 C22 C21 119.8(6) . . ?
C26 O4 C28 118.5(4) . . ?
C22 O3 C27 119.2(5) . . ?
C14 C15 C16 118.5(6) . . ?
C14 C13 C12 118.6(5) . . ?
C13 C14 C15 123.0(5) . . ?
C26 C25 C24 118.0(6) . . ?
C22 C23 C24 118.7(6) . . ?
C25 C24 C23 122.5(6) . . ?

loop_
_geom_bond_atom_site_label_1
_geom_bond_atom_site_label_2
_geom_bond_distance
_geom_bond_site_symmetry_2
_geom_bond_publ_flag
Te1 C11 2.110(4) . ?
Te1 Te2 2.7572(4) . ?
Te1 I2 2.9220(5) . ?
Te1 I1 2.9845(5) . ?
Te2 C21 2.126(5) . ?
O2 C16 1.358(6) . ?
O2 C18 1.446(6) . ?
O1 C12 1.355(7) . ?
O1 C17 1.423(7) . ?
C11 C12 1.391(7) . ?
C11 C16 1.393(7) . ?
C16 C15 1.400(7) . ?
C12 C13 1.390(7) . ?
C21 C26 1.395(7) . ?
C21 C22 1.402(7) . ?
C26 O4 1.363(6) . ?
C26 C25 1.383(7) . ?
C22 O3 1.362(7) . ?
C22 C23 1.384(8) . ?
O4 C28 1.428(7) . ?
O3 C27 1.440(6) . ?
C15 C14 1.385(8) . ?
C13 C14 1.372(9) . ?
C25 C24 1.391(9) . ?
C23 C24 1.397(10) . ?

loop_
_cod_related_entry_id
_cod_related_entry_database
_cod_related_entry_code
1 ChemSpider 30660722
